data_7052770
loop_
_publ_author_name
'Ni, Qing-Ling'
'Jiang, Xuan-Feng'
'Gui, Liu-Cheng'
'Wang, Xiu-Jian'
'Yang, Kun-Guo'
'Bi, Xian-Shu'

_publ_section_title
;
 Synthesis, structures and characterization of a series of Cu(i)-diimine
 complexes with labile
 N,N&#x2032;-bis((diphenylphosphino)methyl)naphthalene-1,5-diamine:
 diverse structures directed by \p--\p stacking interactions
;
_journal_issue 11
_journal_name_full 'New Journal of Chemistry'
_journal_page_first 2471
_journal_paper_doi 10.1039/c1nj20355j
_journal_volume 35
_journal_year 2011
_chemical_formula_sum 'C70 H70 Cl2 Cu2 N8 O10 P2'
_chemical_formula_weight 1443.26
_chemical_name_systematic
;
?
;
_space_group_IT_number 2
_symmetry_cell_setting triclinic
_symmetry_space_group_name_Hall '-P 1'
_symmetry_space_group_name_H-M 'P -1'
_atom_sites_solution_hydrogens geom
_atom_sites_solution_primary direct
_atom_sites_solution_secondary difmap
_audit_creation_method SHELXL-97
_cell_angle_alpha 84.503(1)
_cell_angle_beta 75.887(6)
_cell_angle_gamma 60.284(4)
_cell_formula_units_Z 1
_cell_length_a 11.155(2)
_cell_length_b 11.249(2)
_cell_length_c 15.696(1)
_cell_measurement_reflns_used 2669
_cell_measurement_temperature 293(2)
_cell_measurement_theta_max 29.7387
_cell_measurement_theta_min 3.0227
_cell_volume 1658.2(4)
_computing_structure_refinement 'SHELXL-97 (Sheldrick, 1997)'
_computing_structure_solution 'SHELXS-97 (Sheldrick, 1990)'
_diffrn_ambient_temperature 293(2)
_diffrn_measured_fraction_theta_full 0.959
_diffrn_measured_fraction_theta_max 0.959
_diffrn_measurement_device_type 'Bruker APEX CCD'
_diffrn_measurement_method '\w scans'
_diffrn_radiation_monochromator graphite
_diffrn_radiation_source 'fine-focus sealed tube'
_diffrn_radiation_type MoK\a
_diffrn_radiation_wavelength 0.71073
_diffrn_reflns_av_R_equivalents 0.0801
_diffrn_reflns_av_sigmaI/netI 0.1759
_diffrn_reflns_limit_h_max 13
_diffrn_reflns_limit_h_min -12
_diffrn_reflns_limit_k_max 13
_diffrn_reflns_limit_k_min -13
_diffrn_reflns_limit_l_max 16
_diffrn_reflns_limit_l_min -18
_diffrn_reflns_number 10120
_diffrn_reflns_theta_full 25.00
_diffrn_reflns_theta_max 25.00
_diffrn_reflns_theta_min 3.03
_exptl_absorpt_coefficient_mu 0.836
_exptl_absorpt_correction_T_max 1.00000
_exptl_absorpt_correction_T_min 0.96092
_exptl_absorpt_correction_type multi-scan
_exptl_crystal_colour brown
_exptl_crystal_density_diffrn 1.445
_exptl_crystal_density_method 'not measured'
_exptl_crystal_description block
_exptl_crystal_F_000 748
_exptl_crystal_size_max 0.21
_exptl_crystal_size_mid 0.15
_exptl_crystal_size_min 0.15
_refine_diff_density_max 0.931
_refine_diff_density_min -0.469
_refine_diff_density_rms 0.105
_refine_ls_extinction_method none
_refine_ls_goodness_of_fit_ref 1.073
_refine_ls_hydrogen_treatment constr
_refine_ls_matrix_type full
_refine_ls_number_parameters 428
_refine_ls_number_reflns 5607
_refine_ls_number_restraints 0
_refine_ls_restrained_S_all 1.073
_refine_ls_R_factor_all 0.1825
_refine_ls_R_factor_gt 0.0956
_refine_ls_shift/su_max 0.000
_refine_ls_shift/su_mean 0.000
_refine_ls_structure_factor_coef Fsqd
_refine_ls_weighting_details 'calc w=1/[\s^2^(Fo^2^)+(0.0868P)^2^+0.0000P] where P=(Fo^2^+2Fc^2^)/3'
_refine_ls_weighting_scheme calc
_refine_ls_wR_factor_gt 0.1825
_refine_ls_wR_factor_ref 0.2136
_reflns_number_gt 3112
_reflns_number_total 5607
_reflns_threshold_expression >2sigma(I)
_cod_data_source_file c1nj20355j.txt
_cod_data_source_block 2
_cod_original_cell_volume 1658.2(3)
_cod_database_code 7052770

loop_
_symmetry_equiv_pos_as_xyz
'x, y, z'
'-x, -y, -z'

loop_
_atom_site_label
_atom_site_type_symbol
_atom_site_fract_x
_atom_site_fract_y
_atom_site_fract_z
_atom_site_U_iso_or_equiv
_atom_site_adp_type
_atom_site_occupancy
_atom_site_symmetry_multiplicity
_atom_site_calc_flag
_atom_site_refinement_flags
Cu1 Cu 0.32993(10) 0.77698(10) 0.12423(7) 0.0257(3) Uani 1 1 d .
P1 P 0.1817(2) 0.9010(2) 0.23912(15) 0.0280(6) Uani 1 1 d .
N1 N 0.2801(6) 1.0774(7) 0.1748(5) 0.0327(17) Uani 1 1 d .
H1B H 0.3252 1.0995 0.2016 0.039 Uiso 1 1 calc R
N2 N 0.3335(7) 0.6981(6) 0.0104(4) 0.0235(16) Uani 1 1 d .
N3 N 0.5431(6) 0.6942(6) 0.0705(4) 0.0217(16) Uani 1 1 d .
N4 N 0.2987(9) 0.2754(12) 0.4157(6) 0.083(4) Uani 1 1 d .
C1 C 0.2570(7) 1.0238(7) 0.0371(6) 0.026(2) Uani 1 1 d .
H1A H 0.1675 1.0354 0.0636 0.031 Uiso 1 1 calc R
C2 C 0.3330(8) 1.0411(7) 0.0873(6) 0.024(2) Uani 1 1 d .
C3 C 0.4753(8) 1.0174(7) 0.0448(5) 0.027(2) Uani 1 1 d .
C4 C 0.5600(8) 1.0330(7) 0.0927(6) 0.028(2) Uani 1 1 d .
H4A H 0.5255 1.0587 0.1520 0.033 Uiso 1 1 calc R
C5 C 0.6906(8) 1.0103(8) 0.0510(6) 0.026(2) Uani 1 1 d .
H5A H 0.7469 1.0178 0.0828 0.031 Uiso 1 1 calc R
C6 C 0.1532(8) 1.0798(8) 0.2228(6) 0.034(2) Uani 1 1 d .
H6A H 0.0787 1.1309 0.1912 0.041 Uiso 1 1 calc R
H6B H 0.1235 1.1254 0.2796 0.041 Uiso 1 1 calc R
C7 C 0.2315(9) 0.8536(10) 0.3437(6) 0.035(2) Uani 1 1 d .
C8 C 0.1685(11) 0.9424(14) 0.4150(7) 0.068(4) Uani 1 1 d .
H8A H 0.0990 1.0316 0.4089 0.082 Uiso 1 1 calc R
C9 C 0.2034(13) 0.9053(16) 0.4947(8) 0.080(4) Uani 1 1 d .
H9A H 0.1644 0.9694 0.5406 0.097 Uiso 1 1 calc R
C10 C 0.2987(16) 0.7694(18) 0.5050(8) 0.084(4) Uani 1 1 d .
H10A H 0.3143 0.7399 0.5607 0.100 Uiso 1 1 calc R
C11 C 0.3712(15) 0.6763(14) 0.4347(9) 0.082(4) Uani 1 1 d .
H11A H 0.4415 0.5875 0.4411 0.098 Uiso 1 1 calc R
C12 C 0.3348(12) 0.7206(12) 0.3528(7) 0.060(3) Uani 1 1 d .
H12A H 0.3807 0.6598 0.3046 0.072 Uiso 1 1 calc R
C13 C 0.0030(8) 0.9197(9) 0.2642(5) 0.030(2) Uani 1 1 d .
C14 C -0.1161(9) 1.0398(10) 0.2569(6) 0.040(2) Uani 1 1 d .
H14A H -0.1110 1.1191 0.2404 0.048 Uiso 1 1 calc R
C15 C -0.2471(9) 1.0410(10) 0.2751(6) 0.041(2) Uani 1 1 d .
H15A H -0.3279 1.1225 0.2695 0.049 Uiso 1 1 calc R
C16 C -0.2601(10) 0.9302(11) 0.2999(6) 0.044(3) Uani 1 1 d .
H16A H -0.3479 0.9342 0.3126 0.053 Uiso 1 1 calc R
C17 C -0.1389(11) 0.8099(11) 0.3060(8) 0.064(3) Uani 1 1 d .
H17A H -0.1441 0.7305 0.3221 0.076 Uiso 1 1 calc R
C18 C -0.0099(10) 0.8062(10) 0.2885(7) 0.056(3) Uani 1 1 d .
H18A H 0.0706 0.7239 0.2933 0.068 Uiso 1 1 calc R
C19 C 0.6436(8) 0.6920(8) 0.1010(6) 0.033(2) Uani 1 1 d .
C20 C 0.7795(9) 0.6508(8) 0.0467(7) 0.038(2) Uani 1 1 d .
H20A H 0.8483 0.6522 0.0696 0.045 Uiso 1 1 calc R
C21 C 0.8119(9) 0.6097(8) -0.0371(7) 0.044(3) Uani 1 1 d .
H21A H 0.9016 0.5837 -0.0725 0.052 Uiso 1 1 calc R
C22 C 0.7058(8) 0.6067(8) -0.0709(6) 0.029(2) Uani 1 1 d .
C23 C 0.7293(9) 0.5666(9) -0.1598(6) 0.041(2) Uani 1 1 d .
H23A H 0.8164 0.5415 -0.1983 0.049 Uiso 1 1 calc R
C24 C 0.6240(10) 0.5651(9) -0.1877(6) 0.041(2) Uani 1 1 d .
H24A H 0.6418 0.5340 -0.2446 0.049 Uiso 1 1 calc R
C25 C 0.4867(8) 0.6100(8) -0.1317(6) 0.027(2) Uani 1 1 d .
C26 C 0.3712(10) 0.6158(8) -0.1585(6) 0.038(2) Uani 1 1 d .
H26A H 0.3834 0.5868 -0.2151 0.045 Uiso 1 1 calc R
C27 C 0.2461(9) 0.6625(8) -0.1026(6) 0.035(2) Uani 1 1 d .
H27A H 0.1701 0.6695 -0.1215 0.042 Uiso 1 1 calc R
C28 C 0.2252(8) 0.7021(7) -0.0149(6) 0.025(2) Uani 1 1 d .
C29 C 0.4601(8) 0.6529(7) -0.0452(6) 0.025(2) Uani 1 1 d .
C30 C 0.5735(8) 0.6506(7) -0.0146(6) 0.025(2) Uani 1 1 d .
C31 C 0.6107(10) 0.7373(10) 0.1949(6) 0.046(3) Uani 1 1 d .
H31A H 0.6769 0.7648 0.2017 0.069 Uiso 1 1 calc R
H31B H 0.6182 0.6630 0.2328 0.069 Uiso 1 1 calc R
H31C H 0.5162 0.8132 0.2100 0.069 Uiso 1 1 calc R
C32 C 0.0852(8) 0.7608(9) 0.0471(7) 0.043(3) Uani 1 1 d .
H32A H 0.0952 0.7183 0.1029 0.065 Uiso 1 1 calc R
H32B H 0.0219 0.7446 0.0243 0.065 Uiso 1 1 calc R
H32C H 0.0474 0.8576 0.0544 0.065 Uiso 1 1 calc R
C33 C 0.1833(15) 0.4102(17) 0.4479(11) 0.132(7) Uani 1 1 d .
H33A H 0.1409 0.4600 0.4004 0.199 Uiso 1 1 calc R
H33B H 0.2192 0.4588 0.4713 0.199 Uiso 1 1 calc R
H33C H 0.1134 0.4009 0.4932 0.199 Uiso 1 1 calc R
C34 C 0.4038(13) 0.201(2) 0.4655(10) 0.167(11) Uani 1 1 d .
H34A H 0.3653 0.1663 0.5167 0.250 Uiso 1 1 calc R
H34B H 0.4324 0.2609 0.4832 0.250 Uiso 1 1 calc R
H34C H 0.4844 0.1263 0.4302 0.250 Uiso 1 1 calc R
C35 C 0.3032(12) 0.2177(13) 0.3455(7) 0.056(3) Uani 1 1 d .
H35A H 0.2276 0.2661 0.3184 0.067 Uiso 1 1 calc R
Cl1 Cl 0.1336(2) 0.5688(2) 0.68405(17) 0.0436(7) Uani 1 1 d .
O1 O 0.0628(11) 0.5504(12) 0.7616(8) 0.169(6) Uani 1 1 d .
O2 O 0.1997(12) 0.6323(10) 0.7085(7) 0.120(4) Uani 1 1 d .
O3 O 0.0489(8) 0.6622(9) 0.6283(6) 0.110(4) Uani 1 1 d .
O4 O 0.2381(8) 0.4487(8) 0.6382(5) 0.081(3) Uani 1 1 d .
O5 O 0.3960(7) 0.1076(8) 0.3125(5) 0.064(2) Uani 1 1 d .

loop_
_atom_site_aniso_label
_atom_site_aniso_U_11
_atom_site_aniso_U_22
_atom_site_aniso_U_33
_atom_site_aniso_U_23
_atom_site_aniso_U_13
_atom_site_aniso_U_12
Cu1 0.0217(5) 0.0270(6) 0.0285(7) -0.0019(5) -0.0050(4) -0.0118(5)
P1 0.0287(12) 0.0334(13) 0.0261(14) -0.0026(10) -0.0016(10) -0.0198(11)
N1 0.029(4) 0.030(4) 0.047(5) -0.006(3) 0.004(3) -0.025(3)
N2 0.031(4) 0.015(3) 0.031(4) 0.014(3) -0.011(3) -0.017(3)
N3 0.013(3) 0.018(3) 0.038(5) 0.013(3) -0.015(3) -0.009(3)
N4 0.046(5) 0.127(10) 0.051(7) -0.043(6) -0.006(5) -0.018(6)
C1 0.010(4) 0.018(4) 0.051(6) 0.003(4) -0.010(4) -0.006(3)
C2 0.021(4) 0.004(4) 0.046(6) 0.009(4) -0.011(4) -0.005(3)
C3 0.023(4) 0.013(4) 0.042(5) 0.005(4) -0.014(4) -0.005(3)
C4 0.025(4) 0.016(4) 0.044(6) 0.003(4) -0.008(4) -0.013(4)
C5 0.026(4) 0.023(4) 0.040(6) 0.010(4) -0.014(4) -0.018(4)
C6 0.028(4) 0.026(5) 0.047(6) -0.009(4) 0.008(4) -0.017(4)
C7 0.039(5) 0.051(6) 0.026(6) 0.004(4) -0.004(4) -0.033(5)
C8 0.049(6) 0.120(11) 0.020(7) -0.005(6) -0.002(5) -0.032(7)
C9 0.068(8) 0.116(12) 0.058(10) -0.016(8) -0.007(7) -0.045(8)
C10 0.105(11) 0.146(14) 0.032(8) 0.011(9) -0.014(8) -0.087(11)
C11 0.106(10) 0.087(10) 0.084(11) 0.039(9) -0.047(9) -0.066(9)
C12 0.087(8) 0.067(8) 0.044(7) 0.019(6) -0.028(6) -0.048(7)
C13 0.029(5) 0.034(5) 0.026(5) -0.001(4) 0.002(4) -0.019(4)
C14 0.037(5) 0.056(6) 0.042(6) 0.012(5) -0.013(5) -0.035(5)
C15 0.040(5) 0.052(6) 0.034(6) 0.014(5) -0.018(5) -0.024(5)
C16 0.035(5) 0.070(8) 0.033(6) -0.011(5) 0.001(4) -0.032(6)
C17 0.052(7) 0.035(6) 0.102(10) -0.002(6) 0.001(6) -0.028(6)
C18 0.039(6) 0.037(6) 0.090(9) 0.007(6) 0.002(6) -0.025(5)
C19 0.020(4) 0.010(4) 0.069(7) 0.014(4) -0.017(5) -0.005(4)
C20 0.027(5) 0.026(5) 0.063(7) 0.015(5) -0.023(5) -0.011(4)
C21 0.019(5) 0.021(5) 0.077(8) 0.004(5) 0.006(5) -0.008(4)
C22 0.029(5) 0.017(4) 0.045(6) 0.012(4) -0.008(4) -0.018(4)
C23 0.025(5) 0.033(5) 0.051(7) 0.001(5) 0.009(4) -0.014(4)
C24 0.054(6) 0.034(5) 0.029(6) -0.003(4) 0.004(5) -0.022(5)
C25 0.029(5) 0.020(4) 0.033(6) 0.009(4) -0.006(4) -0.016(4)
C26 0.065(7) 0.027(5) 0.027(6) 0.011(4) -0.024(5) -0.023(5)
C27 0.034(5) 0.029(5) 0.052(7) 0.013(4) -0.021(5) -0.019(4)
C28 0.022(4) 0.009(4) 0.040(6) 0.000(4) -0.013(4) -0.002(3)
C29 0.023(4) 0.014(4) 0.030(5) -0.002(4) -0.009(4) -0.001(4)
C30 0.019(4) 0.011(4) 0.039(6) 0.001(4) -0.001(4) -0.004(3)
C31 0.049(6) 0.049(6) 0.049(7) -0.003(5) -0.021(5) -0.026(5)
C32 0.026(5) 0.037(6) 0.074(8) 0.003(5) -0.023(5) -0.016(4)
C33 0.107(12) 0.170(17) 0.118(14) -0.078(13) 0.003(10) -0.064(12)
C34 0.062(9) 0.30(3) 0.097(13) -0.085(15) -0.032(9) -0.037(12)
C35 0.058(7) 0.095(9) 0.031(7) -0.003(6) -0.001(5) -0.051(7)
Cl1 0.0371(13) 0.0358(14) 0.0542(17) -0.0092(12) -0.0092(12) -0.0138(11)
O1 0.101(8) 0.132(10) 0.175(12) 0.027(9) 0.072(8) -0.034(7)
O2 0.193(10) 0.126(8) 0.112(9) 0.021(6) -0.098(8) -0.106(8)
O3 0.055(5) 0.107(8) 0.110(8) -0.033(6) -0.047(5) 0.022(5)
O4 0.073(5) 0.060(5) 0.070(6) -0.009(4) -0.004(4) -0.006(4)
O5 0.047(4) 0.084(6) 0.055(5) -0.022(4) -0.002(4) -0.028(4)

loop_
_atom_type_symbol
_atom_type_description
_atom_type_scat_dispersion_real
_atom_type_scat_dispersion_imag
_atom_type_scat_source
C C 0.0033 0.0016 'International Tables Vol C Tables 4.2.6.8 and 6.1.1.4'
H H 0.0000 0.0000 'International Tables Vol C Tables 4.2.6.8 and 6.1.1.4'
Cl Cl 0.1484 0.1585 'International Tables Vol C Tables 4.2.6.8 and 6.1.1.4'
Cu Cu 0.3201 1.2651 'International Tables Vol C Tables 4.2.6.8 and 6.1.1.4'
N N 0.0061 0.0033 'International Tables Vol C Tables 4.2.6.8 and 6.1.1.4'
O O 0.0106 0.0060 'International Tables Vol C Tables 4.2.6.8 and 6.1.1.4'
P P 0.1023 0.0942 'International Tables Vol C Tables 4.2.6.8 and 6.1.1.4'

loop_
_geom_angle_atom_site_label_1
_geom_angle_atom_site_label_2
_geom_angle_atom_site_label_3
_geom_angle
_geom_angle_site_symmetry_1
_geom_angle_site_symmetry_3
N3 Cu1 N2 82.5(3) . .
N3 Cu1 P1 136.78(19) . .
N2 Cu1 P1 140.51(19) . .
C7 P1 C13 102.4(4) . .
C7 P1 C6 104.8(4) . .
C13 P1 C6 105.1(4) . .
C7 P1 Cu1 117.9(3) . .
C13 P1 Cu1 116.9(3) . .
C6 P1 Cu1 108.4(3) . .
C2 N1 C6 122.3(7) . .
C2 N1 H1B 118.9 . .
C6 N1 H1B 118.9 . .
C29 N2 C28 120.6(7) . .
C29 N2 Cu1 110.7(5) . .
C28 N2 Cu1 128.2(6) . .
C19 N3 C30 118.9(7) . .
C19 N3 Cu1 130.4(6) . .
C30 N3 Cu1 110.2(4) . .
C35 N4 C34 119.7(11) . .
C35 N4 C33 121.5(11) . .
C34 N4 C33 118.7(11) . .
C5 C1 C2 121.9(8) 2_675 .
C5 C1 H1A 119.0 2_675 .
C2 C1 H1A 119.0 . .
N1 C2 C1 122.1(8) . .
N1 C2 C3 119.9(7) . .
C1 C2 C3 118.0(8) . .
C3 C3 C4 120.7(9) 2_675 .
C3 C3 C2 118.2(9) 2_675 .
C4 C3 C2 121.0(7) . .
C5 C4 C3 119.1(8) . .
C5 C4 H4A 120.4 . .
C3 C4 H4A 120.4 . .
C4 C5 C1 121.9(7) . 2_675
C4 C5 H5A 119.0 . .
C1 C5 H5A 119.0 2_675 .
N1 C6 P1 110.4(5) . .
N1 C6 H6A 109.6 . .
P1 C6 H6A 109.6 . .
N1 C6 H6B 109.6 . .
P1 C6 H6B 109.6 . .
H6A C6 H6B 108.1 . .
C8 C7 C12 118.6(9) . .
C8 C7 P1 122.9(8) . .
C12 C7 P1 118.5(7) . .
C9 C8 C7 122.8(11) . .
C9 C8 H8A 118.6 . .
C7 C8 H8A 118.6 . .
C8 C9 C10 118.0(12) . .
C8 C9 H9A 121.0 . .
C10 C9 H9A 121.0 . .
C11 C10 C9 121.7(12) . .
C11 C10 H10A 119.1 . .
C9 C10 H10A 119.1 . .
C10 C11 C12 117.8(12) . .
C10 C11 H11A 121.1 . .
C12 C11 H11A 121.1 . .
C7 C12 C11 120.6(11) . .
C7 C12 H12A 119.7 . .
C11 C12 H12A 119.7 . .
C18 C13 C14 118.5(8) . .
C18 C13 P1 118.0(7) . .
C14 C13 P1 123.5(7) . .
C13 C14 C15 118.6(9) . .
C13 C14 H14A 120.7 . .
C15 C14 H14A 120.7 . .
C16 C15 C14 122.9(9) . .
C16 C15 H15A 118.5 . .
C14 C15 H15A 118.5 . .
C15 C16 C17 117.7(9) . .
C15 C16 H16A 121.2 . .
C17 C16 H16A 121.2 . .
C16 C17 C18 120.4(10) . .
C16 C17 H17A 119.8 . .
C18 C17 H17A 119.8 . .
C13 C18 C17 121.9(9) . .
C13 C18 H18A 119.1 . .
C17 C18 H18A 119.1 . .
N3 C19 C20 121.0(9) . .
N3 C19 C31 118.8(8) . .
C20 C19 C31 120.1(8) . .
C21 C20 C19 121.4(8) . .
C21 C20 H20A 119.3 . .
C19 C20 H20A 119.3 . .
C20 C21 C22 118.6(8) . .
C20 C21 H21A 120.7 . .
C22 C21 H21A 120.7 . .
C30 C22 C21 117.2(8) . .
C30 C22 C23 120.1(8) . .
C21 C22 C23 122.7(8) . .
C24 C23 C22 119.8(8) . .
C24 C23 H23A 120.1 . .
C22 C23 H23A 120.1 . .
C23 C24 C25 121.5(9) . .
C23 C24 H24A 119.2 . .
C25 C24 H24A 119.2 . .
C29 C25 C26 116.4(8) . .
C29 C25 C24 119.7(8) . .
C26 C25 C24 123.9(8) . .
C27 C26 C25 119.7(8) . .
C27 C26 H26A 120.1 . .
C25 C26 H26A 120.1 . .
C26 C27 C28 121.7(8) . .
C26 C27 H27A 119.1 . .
C28 C27 H27A 119.1 . .
N2 C28 C27 118.7(8) . .
N2 C28 C32 118.4(7) . .
C27 C28 C32 122.6(7) . .
N2 C29 C25 122.8(7) . .
N2 C29 C30 118.4(7) . .
C25 C29 C30 118.8(8) . .
N3 C30 C22 122.9(7) . .
N3 C30 C29 117.1(7) . .
C22 C30 C29 120.0(8) . .
C19 C31 H31A 109.5 . .
C19 C31 H31B 109.5 . .
H31A C31 H31B 109.5 . .
C19 C31 H31C 109.5 . .
H31A C31 H31C 109.5 . .
H31B C31 H31C 109.5 . .
C28 C32 H32A 109.5 . .
C28 C32 H32B 109.5 . .
H32A C32 H32B 109.5 . .
C28 C32 H32C 109.5 . .
H32A C32 H32C 109.5 . .
H32B C32 H32C 109.5 . .
N4 C33 H33A 109.5 . .
N4 C33 H33B 109.5 . .
H33A C33 H33B 109.5 . .
N4 C33 H33C 109.5 . .
H33A C33 H33C 109.5 . .
H33B C33 H33C 109.5 . .
N4 C34 H34A 109.5 . .
N4 C34 H34B 109.5 . .
H34A C34 H34B 109.5 . .
N4 C34 H34C 109.5 . .
H34A C34 H34C 109.5 . .
H34B C34 H34C 109.5 . .
O5 C35 N4 126.4(11) . .
O5 C35 H35A 116.8 . .
N4 C35 H35A 116.8 . .
O1 Cl1 O2 102.4(8) . .
O1 Cl1 O4 114.4(7) . .
O2 Cl1 O4 107.7(6) . .
O1 Cl1 O3 115.7(7) . .
O2 Cl1 O3 104.7(6) . .
O4 Cl1 O3 110.7(5) . .

loop_
_geom_bond_atom_site_label_1
_geom_bond_atom_site_label_2
_geom_bond_distance
_geom_bond_site_symmetry_2
Cu1 N3 2.052(6) .
Cu1 N2 2.053(7) .
Cu1 P1 2.162(2) .
P1 C7 1.808(9) .
P1 C13 1.842(8) .
P1 C6 1.875(8) .
N1 C2 1.370(10) .
N1 C6 1.420(10) .
N1 H1B 0.8600 .
N2 C29 1.337(10) .
N2 C28 1.340(9) .
N3 C19 1.311(9) .
N3 C30 1.370(10) .
N4 C35 1.310(12) .
N4 C34 1.427(14) .
N4 C33 1.451(15) .
C1 C5 1.372(11) 2_675
C1 C2 1.378(10) .
C1 H1A 0.9300 .
C2 C3 1.460(11) .
C3 C3 1.395(16) 2_675
C3 C4 1.423(10) .
C4 C5 1.347(11) .
C4 H4A 0.9300 .
C5 C1 1.372(11) 2_675
C5 H5A 0.9300 .
C6 H6A 0.9700 .
C6 H6B 0.9700 .
C7 C8 1.372(13) .
C7 C12 1.385(13) .
C8 C9 1.366(14) .
C8 H8A 0.9300 .
C9 C10 1.386(17) .
C9 H9A 0.9300 .
C10 C11 1.384(17) .
C10 H10A 0.9300 .
C11 C12 1.414(15) .
C11 H11A 0.9300 .
C12 H12A 0.9300 .
C13 C18 1.363(13) .
C13 C14 1.367(11) .
C14 C15 1.413(12) .
C14 H14A 0.9300 .
C15 C16 1.336(13) .
C15 H15A 0.9300 .
C16 C17 1.376(12) .
C16 H16A 0.9300 .
C17 C18 1.378(13) .
C17 H17A 0.9300 .
C18 H18A 0.9300 .
C19 C20 1.411(12) .
C19 C31 1.504(12) .
C20 C21 1.340(12) .
C20 H20A 0.9300 .
C21 C22 1.425(12) .
C21 H21A 0.9300 .
C22 C30 1.388(11) .
C22 C23 1.429(12) .
C23 C24 1.358(12) .
C23 H23A 0.9300 .
C24 C25 1.426(12) .
C24 H24A 0.9300 .
C25 C29 1.397(11) .
C25 C26 1.420(11) .
C26 C27 1.326(12) .
C26 H26A 0.9300 .
C27 C28 1.416(12) .
C27 H27A 0.9300 .
C28 C32 1.477(11) .
C29 C30 1.447(11) .
C31 H31A 0.9600 .
C31 H31B 0.9600 .
C31 H31C 0.9600 .
C32 H32A 0.9600 .
C32 H32B 0.9600 .
C32 H32C 0.9600 .
C33 H33A 0.9600 .
C33 H33B 0.9600 .
C33 H33C 0.9600 .
C34 H34A 0.9600 .
C34 H34B 0.9600 .
C34 H34C 0.9600 .
C35 O5 1.211(12) .
C35 H35A 0.9300 .
Cl1 O1 1.339(11) .
Cl1 O2 1.383(10) .
Cl1 O4 1.385(7) .
Cl1 O3 1.415(8) .
